data_4319231
loop_
_publ_author_name
'Werner Uhl'
'Sandra Melle'
'Gernot Frenking'
'Michael Hartmann'

_publ_section_title
;
 Reaction of Ni2Cp2(\m-CO)2 with the Alkylgallium(I) and Alkylindium(I)
 Compounds E4[C(SiMe3)3]4 (E = Ga, In). Insertion of E-R Groups into the
 Ni-Ni Bond versus Replacement of CO by the Isolobal E-R Ligands
;
_journal_name_full 'Inorganic Chemistry'
_journal_page_first 750
_journal_page_last 755
_journal_paper_doi 10.1021/ic0005947
_journal_volume 40
_journal_year 2001
_chemical_formula_sum 'C30 H64 In2 Ni2 Si6'
_chemical_formula_weight 940.41
_chemical_name_systematic
; 
 ? 
;
_space_group_IT_number 4
_symmetry_space_group_name_Hall 'P 2yb'
_symmetry_space_group_name_H-M 'P 1 21 1'
_atom_sites_solution_hydrogens geom
_atom_sites_solution_primary direct
_atom_sites_solution_secondary difmap
_audit_creation_method SHELXL
_cell_angle_alpha 90.00
_cell_angle_beta 95.61(2)
_cell_angle_gamma 90.00
_cell_formula_units_Z 2
_cell_length_a 9.3800(10)
_cell_length_b 16.678(2)
_cell_length_c 13.689(2)
_cell_measurement_temperature 213
_cell_volume 2131.2(5)
_computing_structure_refinement 'SHELXL-93 (Sheldrick, 1993)'
_computing_structure_solution 'SHELXS-86 (Sheldrick, 1990)'
_diffrn_ambient_temperature 293(2)
_diffrn_radiation_monochromator graphite
_diffrn_radiation_source 'fine-focus sealed tube'
_diffrn_radiation_type MoK\a
_diffrn_radiation_wavelength 0.71073
_diffrn_reflns_av_R_equivalents 0.0739
_diffrn_reflns_av_sigmaI/netI 0.0727
_diffrn_reflns_limit_h_max 11
_diffrn_reflns_limit_h_min -11
_diffrn_reflns_limit_k_max 20
_diffrn_reflns_limit_k_min -19
_diffrn_reflns_limit_l_max 16
_diffrn_reflns_limit_l_min -16
_diffrn_reflns_number 16513
_diffrn_reflns_theta_max 25.83
_diffrn_reflns_theta_min 2.18
_exptl_absorpt_coefficient_mu 2.125
_exptl_crystal_density_diffrn 1.465
_exptl_crystal_F_000 964
_refine_diff_density_max 0.714
_refine_diff_density_min -2.103
_refine_diff_density_rms 0.145
_refine_ls_abs_structure_details 'Flack H D (1983), Acta Cryst. A39, 876-881'
_refine_ls_abs_structure_Flack 0.04(2)
_refine_ls_extinction_method none
_refine_ls_goodness_of_fit_all 2.059
_refine_ls_goodness_of_fit_obs 2.151
_refine_ls_matrix_type full
_refine_ls_number_parameters 378
_refine_ls_number_reflns 7594
_refine_ls_number_restraints 0
_refine_ls_restrained_S_all 2.059
_refine_ls_restrained_S_obs 2.151
_refine_ls_R_factor_all 0.0509
_refine_ls_R_factor_obs 0.0457
_refine_ls_shift/esd_max 0.157
_refine_ls_shift/esd_mean 0.005
_refine_ls_structure_factor_coef Fsqd
_refine_ls_weighting_details 'w=1/[\s^2^(Fo^2^)+(0.0100P)^2^+0.0000P] where P=(Fo^2^+2Fc^2^)/3'
_refine_ls_weighting_scheme calc
_refine_ls_wR_factor_all 0.0977
_refine_ls_wR_factor_obs 0.0969
_reflns_number_observed 6875
_reflns_number_total 7594
_reflns_observed_criterion >2sigma(I)
_cod_data_source_file ic0005947_2.cif
_cod_data_source_block (CpNi)2(InC(SiMe3)3)2
_cod_depositor_comments
;
The following automatic conversions were performed:

'_refine_ls_weighting_scheme' value 'calc
w=1/[\s^2^(Fo^2^)+(0.0100P)^2^+0.0000P] where P=(Fo^2^+2Fc^2^)/3' was
changed to 'calc'. New tag '_refine_ls_weighting_details' was
created. The value of the new tag was set to
'w=1/[\s^2^(Fo^2^)+(0.0100P)^2^+0.0000P] where P=(Fo^2^+2Fc^2^)/3'.

Automatic conversion script
Id: cif_fix_values 3143 2015-03-26 13:38:13Z robertas 
;
_cod_database_code 4319231

loop_
_symmetry_equiv_pos_as_xyz
'x, y, z'
'-x, y+1/2, -z'

loop_
_atom_site_aniso_label
_atom_site_aniso_U_11
_atom_site_aniso_U_22
_atom_site_aniso_U_33
_atom_site_aniso_U_23
_atom_site_aniso_U_13
_atom_site_aniso_U_12
In1 0.0309(3) 0.0269(3) 0.0242(3) -0.0027(3) -0.0044(2) -0.0058(2)
C1 0.025(4) 0.031(4) 0.026(4) 0.000(4) 0.001(3) -0.001(3)
Si11 0.0388(12) 0.0405(14) 0.0218(11) -0.0011(11) -0.0091(9) -0.0010(10)
C111 0.050(5) 0.064(7) 0.034(5) 0.010(5) -0.009(4) 0.008(5)
C112 0.054(6) 0.075(8) 0.066(7) -0.004(7) -0.033(5) 0.012(6)
C113 0.054(6) 0.083(9) 0.036(5) -0.012(6) -0.009(4) 0.004(6)
Si12 0.0351(12) 0.0398(14) 0.0438(14) -0.0104(13) -0.0046(11) 0.0048(10)
C121 0.078(8) 0.049(7) 0.107(11) -0.027(8) 0.005(8) 0.016(6)
C122 0.038(5) 0.106(10) 0.070(8) 0.002(8) -0.027(5) 0.004(6)
C123 0.043(6) 0.100(10) 0.054(7) -0.012(7) 0.007(5) -0.003(6)
Si13 0.0429(13) 0.0326(13) 0.0381(13) -0.0019(12) 0.0011(10) -0.0116(11)
C131 0.045(5) 0.042(6) 0.069(7) 0.012(6) 0.000(5) -0.016(4)
C132 0.082(8) 0.046(6) 0.045(6) 0.001(5) -0.004(5) -0.030(5)
C133 0.076(8) 0.070(8) 0.059(7) -0.020(7) 0.035(6) -0.021(6)
In2 0.0267(3) 0.0306(3) 0.0235(3) 0.0010(3) -0.0050(2) 0.0029(2)
C2 0.021(3) 0.032(4) 0.023(3) 0.014(4) 0.003(3) -0.011(3)
Si21 0.0246(10) 0.0511(15) 0.0317(11) 0.0076(13) -0.0057(8) 0.0053(11)
C211 0.041(5) 0.103(10) 0.048(6) -0.001(7) 0.005(4) 0.024(6)
C212 0.026(4) 0.121(11) 0.079(8) 0.025(9) -0.014(5) -0.022(6)
C213 0.036(5) 0.075(8) 0.052(6) 0.025(6) -0.013(4) 0.005(5)
Si22 0.0392(12) 0.0334(13) 0.0255(11) -0.0049(10) -0.0025(9) 0.0027(10)
C221 0.048(5) 0.031(5) 0.046(6) -0.001(4) -0.004(4) 0.000(4)
C222 0.050(5) 0.055(7) 0.055(6) -0.015(5) 0.004(4) 0.029(5)
C223 0.072(7) 0.072(8) 0.028(5) -0.011(5) -0.005(4) -0.010(6)
Si23 0.0373(12) 0.0286(12) 0.0303(12) 0.0023(11) -0.0021(9) -0.0015(10)
C231 0.035(5) 0.051(6) 0.053(6) 0.003(5) 0.004(4) -0.017(4)
C232 0.064(6) 0.044(6) 0.052(6) -0.011(5) -0.001(5) 0.028(5)
C233 0.066(6) 0.039(5) 0.037(5) 0.005(5) 0.015(5) -0.003(5)
Ni1 0.0232(5) 0.0307(5) 0.0281(5) -0.0014(5) -0.0025(4) -0.0041(4)
C3 0.038(5) 0.073(9) 0.120(11) 0.036(9) 0.023(6) -0.003(6)
C4 0.039(6) 0.081(9) 0.061(7) -0.005(7) -0.004(5) -0.022(6)
C5 0.047(7) 0.047(7) 0.151(15) 0.008(9) 0.028(8) 0.002(5)
C6 0.078(10) 0.158(18) 0.061(9) 0.036(12) -0.017(8) -0.054(11)
C7 0.083(10) 0.142(15) 0.068(8) -0.046(11) 0.041(8) -0.090(11)
Ni2 0.0226(5) 0.0264(5) 0.0283(5) 0.0006(5) -0.0060(4) 0.0030(4)
C8 0.025(4) 0.070(8) 0.080(8) 0.008(7) 0.010(5) -0.001(5)
C9 0.033(5) 0.102(10) 0.056(7) -0.008(7) 0.004(5) 0.029(6)
C10 0.072(8) 0.074(9) 0.113(12) 0.062(9) 0.037(8) 0.046(8)
C11 0.067(7) 0.029(6) 0.114(12) -0.006(7) 0.008(8) 0.009(5)
C12 0.058(6) 0.069(8) 0.043(6) -0.019(6) -0.001(5) 0.025(6)

loop_
_atom_site_label
_atom_site_type_symbol
_atom_site_fract_x
_atom_site_fract_y
_atom_site_fract_z
_atom_site_U_iso_or_equiv
_atom_site_thermal_displace_type
_atom_site_occupancy
_atom_site_calc_flag
_atom_site_refinement_flags
_atom_site_disorder_group
In1 In 0.16126(6) 0.8434 0.71358(4) 0.02780(13) Uani 1 d . .
C1 C 0.0849(8) 0.7447(5) 0.6167(6) 0.028(2) Uani 1 d . .
Si11 Si -0.0071(2) 0.7950(2) 0.5064(2) 0.0345(5) Uani 1 d . .
C111 C 0.0868(10) 0.8854(7) 0.4738(7) 0.050(3) Uani 1 d . .
H11A H 0.0997(54) 0.9203(16) 0.5297(14) 0.060 Uiso 1 calc R .
H11B H 0.0315(31) 0.9123(20) 0.4209(29) 0.060 Uiso 1 calc R .
H11C H 0.1786(27) 0.8710(8) 0.4537(39) 0.060 Uiso 1 calc R .
C112 C -0.1941(11) 0.8335(9) 0.5264(9) 0.068(3) Uani 1 d . .
H11D H -0.1889(17) 0.8651(39) 0.5853(33) 0.081 Uiso 1 calc R .
H11E H -0.2571(23) 0.7888(8) 0.5326(53) 0.081 Uiso 1 calc R .
H11F H -0.2300(34) 0.8659(37) 0.4715(29) 0.081 Uiso 1 calc R .
C113 C -0.0307(11) 0.7294(8) 0.3960(7) 0.059(3) Uani 1 d . .
H11G H -0.0513(69) 0.7619(8) 0.3385(8) 0.070 Uiso 1 calc R .
H11H H -0.1086(47) 0.6930(27) 0.4021(23) 0.070 Uiso 1 calc R .
H11I H 0.0557(27) 0.6996(30) 0.3906(28) 0.070 Uiso 1 calc R .
Si12 Si 0.2487(3) 0.6849(2) 0.5916(2) 0.0401(6) Uani 1 d . .
C121 C 0.2037(14) 0.5819(7) 0.5442(11) 0.078(4) Uani 1 d . .
H12A H 0.1499(74) 0.5541(18) 0.5898(29) 0.094 Uiso 1 calc R .
H12B H 0.2905(14) 0.5531(18) 0.5365(58) 0.094 Uiso 1 calc R .
H12C H 0.1476(74) 0.5857(8) 0.4818(28) 0.094 Uiso 1 calc R .
C122 C 0.3830(11) 0.6700(9) 0.7026(9) 0.073(4) Uani 1 d . .
H12D H 0.3332(11) 0.6592(54) 0.7592(16) 0.088 Uiso 1 calc R .
H12E H 0.4398(64) 0.7176(21) 0.7138(39) 0.088 Uiso 1 calc R .
H12F H 0.4443(61) 0.6255(34) 0.6912(28) 0.088 Uiso 1 calc R .
C123 C 0.3523(11) 0.7327(9) 0.4992(8) 0.066(3) Uani 1 d . .
H12G H 0.4217(51) 0.6954(16) 0.4791(38) 0.079 Uiso 1 calc R .
H12H H 0.4005(62) 0.7793(25) 0.5273(19) 0.079 Uiso 1 calc R .
H12I H 0.2885(14) 0.7483(40) 0.4433(24) 0.079 Uiso 1 calc R .
Si13 Si -0.0431(3) 0.6831(2) 0.6875(2) 0.0380(6) Uani 1 d . .
C131 C -0.1614(10) 0.6125(6) 0.6041(8) 0.053(3) Uani 1 d . .
H13A H -0.1026(12) 0.5728(25) 0.5770(39) 0.063 Uiso 1 calc R .
H13B H -0.2116(56) 0.6428(9) 0.5519(29) 0.063 Uiso 1 calc R .
H13C H -0.2293(47) 0.5866(30) 0.6417(14) 0.063 Uiso 1 calc R .
C132 C 0.0546(12) 0.6185(7) 0.7864(8) 0.058(3) Uani 1 d . .
H13D H 0.1307(46) 0.5900(31) 0.7595(14) 0.070 Uiso 1 calc R .
H13E H -0.0112(20) 0.5809(28) 0.8103(35) 0.070 Uiso 1 calc R .
H13F H 0.0938(62) 0.6520(8) 0.8395(23) 0.070 Uiso 1 calc R .
C133 C -0.1679(12) 0.7484(8) 0.7548(9) 0.067(3) Uani 1 d . .
H13G H -0.2642(18) 0.7288(29) 0.7426(47) 0.080 Uiso 1 calc R .
H13H H -0.1636(61) 0.8027(13) 0.7318(39) 0.080 Uiso 1 calc R .
H13I H -0.1389(51) 0.7468(36) 0.8240(10) 0.080 Uiso 1 calc R .
In2 In 0.32053(5) 0.89676(5) 0.93153(4) 0.02741(13) Uani 1 d . .
C2 C 0.3903(7) 0.8476(5) 1.0789(5) 0.025(2) Uani 1 d . .
Si21 Si 0.5915(2) 0.8354(2) 1.0804(2) 0.0364(5) Uani 1 d . .
C211 C 0.6495(10) 0.7867(9) 0.9671(8) 0.064(3) Uani 1 d . .
H21A H 0.7506(19) 0.7946(39) 0.9650(30) 0.076 Uiso 1 calc R .
H21B H 0.5986(59) 0.8103(31) 0.9100(8) 0.076 Uiso 1 calc R .
H21C H 0.6292(71) 0.7303(11) 0.9685(26) 0.076 Uiso 1 calc R .
C212 C 0.6918(10) 0.9346(9) 1.0866(9) 0.077(4) Uani 1 d . .
H21D H 0.6629(61) 0.9659(21) 1.1401(36) 0.092 Uiso 1 calc R .
H21E H 0.6701(66) 0.9633(23) 1.0262(23) 0.092 Uiso 1 calc R .
H21F H 0.7929(10) 0.9246(9) 1.0966(57) 0.092 Uiso 1 calc R .
C213 C 0.6662(9) 0.7713(8) 1.1871(8) 0.055(3) Uani 1 d . .
H21G H 0.6211(54) 0.7195(15) 1.1828(28) 0.066 Uiso 1 calc R .
H21H H 0.6477(65) 0.7966(20) 1.2476(7) 0.066 Uiso 1 calc R .
H21I H 0.7676(15) 0.7651(36) 1.1852(30) 0.066 Uiso 1 calc R .
Si22 Si 0.3381(2) 0.9274(2) 1.1673(2) 0.0331(5) Uani 1 d . .
C221 C 0.3633(10) 1.0320(5) 1.1185(7) 0.042(2) Uani 1 d . .
H22A H 0.4638(10) 1.0430(14) 1.1186(41) 0.051 Uiso 1 calc R .
H22B H 0.3210(54) 1.0702(6) 1.1595(25) 0.051 Uiso 1 calc R .
H22C H 0.3180(54) 1.0358(11) 1.0527(16) 0.051 Uiso 1 calc R .
C222 C 0.1468(9) 0.9211(7) 1.1916(7) 0.054(3) Uani 1 d . .
H22D H 0.1229(21) 0.9666(23) 1.2297(43) 0.064 Uiso 1 calc R .
H22E H 0.1314(18) 0.8728(22) 1.2272(44) 0.064 Uiso 1 calc R .
H22F H 0.0873(10) 0.9207(40) 1.1304(8) 0.064 Uiso 1 calc R .
C223 C 0.4421(11) 0.9216(7) 1.2923(6) 0.058(3) Uani 1 d . .
H22G H 0.5272(38) 0.9536(32) 1.2928(16) 0.069 Uiso 1 calc R .
H22H H 0.4680(60) 0.8668(9) 1.3068(21) 0.069 Uiso 1 calc R .
H22I H 0.3839(28) 0.9413(37) 1.3410(9) 0.069 Uiso 1 calc R .
Si23 Si 0.2888(2) 0.75173(15) 1.0879(2) 0.0324(5) Uani 1 d . .
C231 C 0.0933(9) 0.7614(6) 1.0373(7) 0.046(2) Uani 1 d . .
H23A H 0.0876(9) 0.7717(39) 0.9680(12) 0.055 Uiso 1 calc R .
H23B H 0.0499(21) 0.8049(27) 1.0695(36) 0.055 Uiso 1 calc R .
H23C H 0.0437(18) 0.7124(16) 1.0488(43) 0.055 Uiso 1 calc R .
C232 C 0.3574(11) 0.6668(6) 1.0172(8) 0.054(3) Uani 1 d . .
H23D H 0.4495(33) 0.6505(26) 1.0474(29) 0.064 Uiso 1 calc R .
H23E H 0.3661(65) 0.6835(13) 0.9510(15) 0.064 Uiso 1 calc R .
H23F H 0.2919(36) 0.6225(15) 1.0169(40) 0.064 Uiso 1 calc R .
C233 C 0.2933(11) 0.7168(6) 1.2153(7) 0.047(2) Uani 1 d . .
H23G H 0.2781(65) 0.7614(8) 1.2574(8) 0.056 Uiso 1 calc R .
H23H H 0.3849(26) 0.6931(33) 1.2349(16) 0.056 Uiso 1 calc R .
H23I H 0.2193(44) 0.6777(27) 1.2203(11) 0.056 Uiso 1 calc R .
Ni1 Ni 0.35859(9) 0.93476(7) 0.76410(7) 0.0276(2) Uani 1 d . .
C3 C 0.5647(11) 0.9350(9) 0.7253(11) 0.076(4) Uani 1 d . .
H3 H 0.6307(11) 0.8927(9) 0.7450(11) 0.091 Uiso 1 calc R .
C4 C 0.5438(10) 1.0060(8) 0.7753(9) 0.061(3) Uani 1 d . .
H4 H 0.5943(10) 1.0223(8) 0.8365(9) 0.073 Uiso 1 calc R .
C5 C 0.4397(12) 1.0477(8) 0.7227(13) 0.080(5) Uani 1 d . .
H5 H 0.4063(12) 1.1000(8) 0.7389(13) 0.097 Uiso 1 calc R .
C6 C 0.3889(17) 1.0030(14) 0.6413(12) 0.101(6) Uani 1 d . .
H6 H 0.3097(17) 1.0167(14) 0.5944(12) 0.121 Uiso 1 calc R .
C7 C 0.4689(16) 0.9383(12) 0.6399(11) 0.096(6) Uani 1 d . .
H7 H 0.4627(16) 0.8992(12) 0.5882(11) 0.115 Uiso 1 calc R .
Ni2 Ni 0.11945(9) 0.95274(7) 0.82582(7) 0.0263(2) Uani 1 d . .
C8 C -0.0886(9) 0.9725(7) 0.8630(9) 0.058(3) Uani 1 d . .
H8 H -0.1524(9) 0.9313(7) 0.8815(9) 0.070 Uiso 1 calc R .
C9 C -0.0743(10) 0.9998(9) 0.7689(8) 0.064(3) Uani 1 d . .
H9 H -0.1259(10) 0.9795(9) 0.7100(8) 0.076 Uiso 1 calc R .
C10 C 0.0277(14) 1.0621(9) 0.7731(12) 0.084(5) Uani 1 d . .
H10 H 0.0577(14) 1.0920(9) 0.7189(12) 0.101 Uiso 1 calc R .
C11 C 0.0771(13) 1.0716(7) 0.8741(12) 0.070(4) Uani 1 d . .
H11 H 0.1466(13) 1.1101(7) 0.9004(12) 0.084 Uiso 1 calc R .
C12 C 0.0099(11) 1.0173(7) 0.9267(8) 0.057(3) Uani 1 d . .
H12 H 0.0261(11) 1.0102(7) 0.9965(8) 0.069 Uiso 1 calc R .

loop_
_atom_type_symbol
_atom_type_description
_atom_type_scat_dispersion_real
_atom_type_scat_dispersion_imag
_atom_type_scat_source
C C 0.0033 0.0016 'International Tables Vol C Tables 4.2.6.8 and 6.1.1.4'
H H 0.0000 0.0000 'International Tables Vol C Tables 4.2.6.8 and 6.1.1.4'
Si Si 0.0817 0.0704 'International Tables Vol C Tables 4.2.6.8 and 6.1.1.4'
Ni Ni 0.3393 1.1124 'International Tables Vol C Tables 4.2.6.8 and 6.1.1.4'
In In -0.7276 1.3100 'International Tables Vol C Tables 4.2.6.8 and 6.1.1.4'

loop_
_geom_angle_atom_site_label_1
_geom_angle_atom_site_label_2
_geom_angle_atom_site_label_3
_geom_angle
_geom_angle_site_symmetry_1
_geom_angle_site_symmetry_3
_geom_angle_publ_flag
C1 In1 Ni2 151.6(2) . . ?
C1 In1 Ni1 146.5(2) . . ?
Ni2 In1 Ni1 61.32(4) . . ?
C1 In1 In2 146.7(2) . . ?
Ni2 In1 In2 47.23(2) . . ?
Ni1 In1 In2 46.99(3) . . ?
Si11 C1 Si12 114.2(4) . . ?
Si11 C1 Si13 112.8(4) . . ?
Si12 C1 Si13 111.7(4) . . ?
Si11 C1 In1 104.5(4) . . ?
Si12 C1 In1 106.4(3) . . ?
Si13 C1 In1 106.3(4) . . ?
C111 Si11 C113 108.0(5) . . ?
C111 Si11 C1 111.9(4) . . ?
C113 Si11 C1 113.7(5) . . ?
C111 Si11 C112 103.3(5) . . ?
C113 Si11 C112 106.0(5) . . ?
C1 Si11 C112 113.2(5) . . ?
Si11 C111 H11A 109.5(3) . . ?
Si11 C111 H11B 109.5(3) . . ?
H11A C111 H11B 109.5 . . ?
Si11 C111 H11C 109.5(3) . . ?
H11A C111 H11C 109.5 . . ?
H11B C111 H11C 109.5 . . ?
Si11 C112 H11D 109.5(3) . . ?
Si11 C112 H11E 109.5(4) . . ?
H11D C112 H11E 109.5 . . ?
Si11 C112 H11F 109.5(4) . . ?
H11D C112 H11F 109.5 . . ?
H11E C112 H11F 109.5 . . ?
Si11 C113 H11G 109.5(4) . . ?
Si11 C113 H11H 109.5(4) . . ?
H11G C113 H11H 109.5 . . ?
Si11 C113 H11I 109.5(3) . . ?
H11G C113 H11I 109.5 . . ?
H11H C113 H11I 109.5 . . ?
C123 Si12 C121 105.9(6) . . ?
C123 Si12 C1 112.8(5) . . ?
C121 Si12 C1 112.8(5) . . ?
C123 Si12 C122 104.6(5) . . ?
C121 Si12 C122 105.5(7) . . ?
C1 Si12 C122 114.4(5) . . ?
Si12 C121 H12A 109.5(5) . . ?
Si12 C121 H12B 109.5(4) . . ?
H12A C121 H12B 109.5 . . ?
Si12 C121 H12C 109.5(5) . . ?
H12A C121 H12C 109.5 . . ?
H12B C121 H12C 109.5 . . ?
Si12 C122 H12D 109.5(4) . . ?
Si12 C122 H12E 109.5(5) . . ?
H12D C122 H12E 109.5 . . ?
Si12 C122 H12F 109.5(5) . . ?
H12D C122 H12F 109.5 . . ?
H12E C122 H12F 109.47(6) . . ?
Si12 C123 H12G 109.5(4) . . ?
Si12 C123 H12H 109.5(4) . . ?
H12G C123 H12H 109.5 . . ?
Si12 C123 H12I 109.5(3) . . ?
H12G C123 H12I 109.5 . . ?
H12H C123 H12I 109.5 . . ?
C132 Si13 C133 104.9(6) . . ?
C132 Si13 C1 112.5(4) . . ?
C133 Si13 C1 112.6(5) . . ?
C132 Si13 C131 106.7(4) . . ?
C133 Si13 C131 107.0(5) . . ?
C1 Si13 C131 112.6(4) . . ?
Si13 C131 H13A 109.5(4) . . ?
Si13 C131 H13B 109.5(3) . . ?
H13A C131 H13B 109.5 . . ?
Si13 C131 H13C 109.5(3) . . ?
H13A C131 H13C 109.5 . . ?
H13B C131 H13C 109.5 . . ?
Si13 C132 H13D 109.5(4) . . ?
Si13 C132 H13E 109.5(3) . . ?
H13D C132 H13E 109.5 . . ?
Si13 C132 H13F 109.5(3) . . ?
H13D C132 H13F 109.5 . . ?
H13E C132 H13F 109.5 . . ?
Si13 C133 H13G 109.5(4) . . ?
Si13 C133 H13H 109.5(4) . . ?
H13G C133 H13H 109.5 . . ?
Si13 C133 H13I 109.5(4) . . ?
H13G C133 H13I 109.5 . . ?
H13H C133 H13I 109.5 . . ?
C2 In2 Ni1 153.5(2) . . ?
C2 In2 Ni2 145.2(2) . . ?
Ni1 In2 Ni2 61.32(4) . . ?
C2 In2 In1 141.7(2) . . ?
Ni1 In2 In1 47.17(3) . . ?
Ni2 In2 In1 47.06(3) . . ?
Si23 C2 Si22 113.1(3) . . ?
Si23 C2 Si21 114.9(4) . . ?
Si22 C2 Si21 112.8(4) . . ?
Si23 C2 In2 105.6(3) . . ?
Si22 C2 In2 104.4(4) . . ?
Si21 C2 In2 104.7(3) . . ?
C211 Si21 C213 106.2(5) . . ?
C211 Si21 C2 114.0(4) . . ?
C213 Si21 C2 111.2(4) . . ?
C211 Si21 C212 103.4(6) . . ?
C213 Si21 C212 108.3(5) . . ?
C2 Si21 C212 113.3(5) . . ?
Si21 C211 H21A 109.5(3) . . ?
Si21 C211 H21B 109.5(3) . . ?
H21A C211 H21B 109.47(6) . . ?
Si21 C211 H21C 109.5(4) . . ?
H21A C211 H21C 109.5 . . ?
H21B C211 H21C 109.5 . . ?
Si21 C212 H21D 109.5(4) . . ?
Si21 C212 H21E 109.5(3) . . ?
H21D C212 H21E 109.5 . . ?
Si21 C212 H21F 109.5(4) . . ?
H21D C212 H21F 109.5 . . ?
H21E C212 H21F 109.47(7) . . ?
Si21 C213 H21G 109.5(4) . . ?
Si21 C213 H21H 109.5(4) . . ?
H21G C213 H21H 109.47(6) . . ?
Si21 C213 H21I 109.5(3) . . ?
H21G C213 H21I 109.5 . . ?
H21H C213 H21I 109.5 . . ?
C222 Si22 C223 104.9(5) . . ?
C222 Si22 C221 105.7(5) . . ?
C223 Si22 C221 107.2(5) . . ?
C222 Si22 C2 112.9(4) . . ?
C223 Si22 C2 113.6(4) . . ?
C221 Si22 C2 111.9(4) . . ?
Si22 C221 H22A 109.5(3) . . ?
Si22 C221 H22B 109.5(3) . . ?
H22A C221 H22B 109.47(7) . . ?
Si22 C221 H22C 109.5(3) . . ?
H22A C221 H22C 109.5 . . ?
H22B C221 H22C 109.5 . . ?
Si22 C222 H22D 109.5(3) . . ?
Si22 C222 H22E 109.5(4) . . ?
H22D C222 H22E 109.5 . . ?
Si22 C222 H22F 109.5(3) . . ?
H22D C222 H22F 109.5 . . ?
H22E C222 H22F 109.5 . . ?
Si22 C223 H22G 109.5(3) . . ?
Si22 C223 H22H 109.5(4) . . ?
H22G C223 H22H 109.5 . . ?
Si22 C223 H22I 109.5(3) . . ?
H22G C223 H22I 109.5 . . ?
H22H C223 H22I 109.5 . . ?
C233 Si23 C232 105.9(5) . . ?
C233 Si23 C2 111.6(4) . . ?
C232 Si23 C2 114.3(5) . . ?
C233 Si23 C231 107.7(5) . . ?
C232 Si23 C231 104.2(5) . . ?
C2 Si23 C231 112.5(4) . . ?
Si23 C231 H23A 109.5(3) . . ?
Si23 C231 H23B 109.5(3) . . ?
H23A C231 H23B 109.5 . . ?
Si23 C231 H23C 109.5(3) . . ?
H23A C231 H23C 109.5 . . ?
H23B C231 H23C 109.5 . . ?
Si23 C232 H23D 109.5(3) . . ?
Si23 C232 H23E 109.5(4) . . ?
H23D C232 H23E 109.47(6) . . ?
Si23 C232 H23F 109.5(4) . . ?
H23D C232 H23F 109.5 . . ?
H23E C232 H23F 109.5 . . ?
Si23 C233 H23G 109.5(3) . . ?
Si23 C233 H23H 109.5(3) . . ?
H23G C233 H23H 109.5 . . ?
Si23 C233 H23I 109.5(3) . . ?
H23G C233 H23I 109.5 . . ?
H23H C233 H23I 109.5 . . ?
C3 Ni1 C6 65.3(6) . . ?
C3 Ni1 C7 39.7(6) . . ?
C6 Ni1 C7 37.0(7) . . ?
C3 Ni1 C4 39.1(5) . . ?
C6 Ni1 C4 64.6(5) . . ?
C7 Ni1 C4 64.4(5) . . ?
C3 Ni1 C5 63.9(5) . . ?
C6 Ni1 C5 38.5(6) . . ?
C7 Ni1 C5 62.4(6) . . ?
C4 Ni1 C5 37.2(5) . . ?
C3 Ni1 In2 118.1(4) . . ?
C6 Ni1 In2 161.8(7) . . ?
C7 Ni1 In2 155.2(6) . . ?
C4 Ni1 In2 105.9(3) . . ?
C5 Ni1 In2 124.7(5) . . ?
C3 Ni1 In1 129.3(5) . . ?
C6 Ni1 In1 105.8(4) . . ?
C7 Ni1 In1 102.1(3) . . ?
C4 Ni1 In1 166.5(3) . . ?
C5 Ni1 In1 139.2(4) . . ?
In2 Ni1 In1 85.84(4) . . ?
C3 Ni1 Ni2 171.4(5) . . ?
C6 Ni1 Ni2 114.1(6) . . ?
C7 Ni1 Ni2 144.3(6) . . ?
C4 Ni1 Ni2 132.4(4) . . ?
C5 Ni1 Ni2 109.9(3) . . ?
In2 Ni1 Ni2 59.53(4) . . ?
In1 Ni1 Ni2 59.27(3) . . ?
C4 C3 C7 105.4(13) . . ?
C4 C3 Ni1 72.1(6) . . ?
C7 C3 Ni1 70.9(6) . . ?
C4 C3 H3 127.3(7) . . ?
C7 C3 H3 127.3(11) . . ?
Ni1 C3 H3 121.6(4) . . ?
C5 C4 C3 107.8(11) . . ?
C5 C4 Ni1 72.7(7) . . ?
C3 C4 Ni1 68.8(6) . . ?
C5 C4 H4 126.1(9) . . ?
C3 C4 H4 126.1(7) . . ?
Ni1 C4 H4 124.0(3) . . ?
C4 C5 C6 109.0(13) . . ?
C4 C5 Ni1 70.1(8) . . ?
C6 C5 Ni1 68.5(8) . . ?
C4 C5 H5 125.5(9) . . ?
C6 C5 H5 125.5(10) . . ?
Ni1 C5 H5 127.5(4) . . ?
C7 C6 C5 107.5(13) . . ?
C7 C6 Ni1 71.6(10) . . ?
C5 C6 Ni1 73.0(8) . . ?
C7 C6 H6 126.3(10) . . ?
C5 C6 H6 126.2(10) . . ?
Ni1 C6 H6 121.0(4) . . ?
C6 C7 C3 109.9(14) . . ?
C6 C7 Ni1 71.4(9) . . ?
C3 C7 Ni1 69.3(7) . . ?
C6 C7 H7 125.0(11) . . ?
C3 C7 H7 125.0(11) . . ?
Ni1 C7 H7 125.8(4) . . ?
C9 Ni2 C8 39.0(4) . . ?
C9 Ni2 C12 65.3(4) . . ?
C8 Ni2 C12 39.6(4) . . ?
C9 Ni2 C10 39.5(6) . . ?
C8 Ni2 C10 65.7(5) . . ?
C12 Ni2 C10 64.7(5) . . ?
C9 Ni2 C11 65.2(5) . . ?
C8 Ni2 C11 64.7(5) . . ?
C12 Ni2 C11 37.2(5) . . ?
C10 Ni2 C11 39.1(6) . . ?
C9 Ni2 In1 103.7(4) . . ?
C8 Ni2 In1 118.8(3) . . ?
C12 Ni2 In1 156.5(4) . . ?
C10 Ni2 In1 121.0(5) . . ?
C11 Ni2 In1 158.9(4) . . ?
C9 Ni2 In2 165.6(3) . . ?
C8 Ni2 In2 126.8(3) . . ?
C12 Ni2 In2 101.9(3) . . ?
C10 Ni2 In2 142.7(5) . . ?
C11 Ni2 In2 109.0(4) . . ?
In1 Ni2 In2 85.71(4) . . ?
C9 Ni2 Ni1 135.0(3) . . ?
C8 Ni2 Ni1 174.0(3) . . ?
C12 Ni2 Ni1 143.2(3) . . ?
C10 Ni2 Ni1 109.8(4) . . ?
C11 Ni2 Ni1 114.6(4) . . ?
In1 Ni2 Ni1 59.42(4) . . ?
In2 Ni2 Ni1 59.15(3) . . ?
C9 C8 C12 106.4(10) . . ?
C9 C8 Ni2 69.4(6) . . ?
C12 C8 Ni2 70.5(5) . . ?
C9 C8 H8 126.8(7) . . ?
C12 C8 H8 126.8(7) . . ?
Ni2 C8 H8 124.9(3) . . ?
C8 C9 C10 109.3(12) . . ?
C8 C9 Ni2 71.6(6) . . ?
C10 C9 Ni2 72.2(6) . . ?
C8 C9 H9 125.3(7) . . ?
C10 C9 H9 125.3(8) . . ?
Ni2 C9 H9 122.4(4) . . ?
C9 C10 C11 106.1(11) . . ?
C9 C10 Ni2 68.3(7) . . ?
C11 C10 Ni2 71.4(7) . . ?
C9 C10 H10 126.9(8) . . ?
C11 C10 H10 126.9(8) . . ?
Ni2 C10 H10 124.9(4) . . ?
C12 C11 C10 108.5(12) . . ?
C12 C11 Ni2 69.8(6) . . ?
C10 C11 Ni2 69.5(7) . . ?
C12 C11 H11 125.7(8) . . ?
C10 C11 H11 125.7(8) . . ?
Ni2 C11 H11 126.6(3) . . ?
C11 C12 C8 109.6(11) . . ?
C11 C12 Ni2 73.1(7) . . ?
C8 C12 Ni2 69.9(6) . . ?
C11 C12 H12 125.2(8) . . ?
C8 C12 H12 125.2(7) . . ?
Ni2 C12 H12 123.4(3) . . ?

loop_
_geom_bond_atom_site_label_1
_geom_bond_atom_site_label_2
_geom_bond_distance
_geom_bond_site_symmetry_2
_geom_bond_publ_flag
In1 C1 2.189(8) . ?
In1 Ni2 2.4409(12) . ?
In1 Ni1 2.4446(11) . ?
In1 In2 3.3249(9) . ?
C1 Si11 1.864(8) . ?
C1 Si12 1.891(8) . ?
C1 Si13 1.914(8) . ?
Si11 C111 1.822(11) . ?
Si11 C113 1.861(10) . ?
Si11 C112 1.912(11) . ?
C111 H11A 0.96 . ?
C111 H11B 0.96 . ?
C111 H11C 0.96 . ?
C112 H11D 0.96 . ?
C112 H11E 0.96 . ?
C112 H11F 0.96 . ?
C113 H11G 0.96 . ?
C113 H11H 0.96 . ?
C113 H11I 0.96 . ?
Si12 C123 1.850(12) . ?
Si12 C121 1.870(12) . ?
Si12 C122 1.894(10) . ?
C121 H12A 0.96 . ?
C121 H12B 0.96 . ?
C121 H12C 0.96 . ?
C122 H12D 0.96 . ?
C122 H12E 0.96 . ?
C122 H12F 0.96 . ?
C123 H12G 0.96 . ?
C123 H12H 0.96 . ?
C123 H12I 0.96 . ?
Si13 C132 1.895(11) . ?
Si13 C133 1.902(11) . ?
Si13 C131 1.917(10) . ?
C131 H13A 0.96 . ?
C131 H13B 0.96 . ?
C131 H13C 0.96 . ?
C132 H13D 0.96 . ?
C132 H13E 0.96 . ?
C132 H13F 0.96 . ?
C133 H13G 0.96 . ?
C133 H13H 0.96 . ?
C133 H13I 0.96 . ?
In2 C2 2.216(7) . ?
In2 Ni1 2.4377(12) . ?
In2 Ni2 2.4474(11) . ?
C2 Si23 1.871(8) . ?
C2 Si22 1.895(9) . ?
C2 Si21 1.896(7) . ?
Si21 C211 1.877(11) . ?
Si21 C213 1.889(9) . ?
Si21 C212 1.901(13) . ?
C211 H21A 0.96 . ?
C211 H21B 0.96 . ?
C211 H21C 0.96 . ?
C212 H21D 0.96 . ?
C212 H21E 0.96 . ?
C212 H21F 0.96 . ?
C213 H21G 0.96 . ?
C213 H21H 0.96 . ?
C213 H21I 0.96 . ?
Si22 C222 1.860(9) . ?
Si22 C223 1.888(8) . ?
Si22 C221 1.891(9) . ?
C221 H22A 0.96 . ?
C221 H22B 0.96 . ?
C221 H22C 0.96 . ?
C222 H22D 0.96 . ?
C222 H22E 0.96 . ?
C222 H22F 0.96 . ?
C223 H22G 0.96 . ?
C223 H22H 0.96 . ?
C223 H22I 0.96 . ?
Si23 C233 1.836(9) . ?
Si23 C232 1.865(9) . ?
Si23 C231 1.902(9) . ?
C231 H23A 0.96 . ?
C231 H23B 0.96 . ?
C231 H23C 0.96 . ?
C232 H23D 0.96 . ?
C232 H23E 0.96 . ?
C232 H23F 0.96 . ?
C233 H23G 0.96 . ?
C233 H23H 0.96 . ?
C233 H23I 0.96 . ?
Ni1 C3 2.055(10) . ?
Ni1 C6 2.073(15) . ?
Ni1 C7 2.075(12) . ?
Ni1 C4 2.097(10) . ?
Ni1 C5 2.129(13) . ?
Ni1 Ni2 2.4912(14) . ?
C3 C4 1.39(2) . ?
C3 C7 1.40(2) . ?
C3 H3 0.96 . ?
C4 C5 1.35(2) . ?
C4 H4 0.96 . ?
C5 C6 1.39(2) . ?
C5 H5 0.96 . ?
C6 C7 1.32(2) . ?
C6 H6 0.96 . ?
C7 H7 0.96 . ?
Ni2 C9 2.062(10) . ?
Ni2 C8 2.090(9) . ?
Ni2 C12 2.098(10) . ?
Ni2 C10 2.113(11) . ?
Ni2 C11 2.139(11) . ?
C8 C9 1.39(2) . ?
C8 C12 1.42(2) . ?
C8 H8 0.96 . ?
C9 C10 1.41(2) . ?
C9 H9 0.96 . ?
C10 C11 1.42(2) . ?
C10 H10 0.96 . ?
C11 C12 1.35(2) . ?
C11 H11 0.96 . ?
C12 H12 0.96 . ?

loop_
_geom_torsion_atom_site_label_1
_geom_torsion_atom_site_label_2
_geom_torsion_atom_site_label_3
_geom_torsion_atom_site_label_4
_geom_torsion
_geom_torsion_site_symmetry_1
_geom_torsion_site_symmetry_2
_geom_torsion_site_symmetry_3
_geom_torsion_site_symmetry_4
_geom_torsion_publ_flag
Ni2 In1 C1 Si11 72.7(6) . . . . ?
Ni1 In1 C1 Si11 -91.9(4) . . . . ?
In2 In1 C1 Si11 175.24(9) . . . . ?
Ni2 In1 C1 Si12 -166.1(2) . . . . ?
Ni1 In1 C1 Si12 29.3(6) . . . . ?
In2 In1 C1 Si12 -63.6(5) . . . . ?
Ni2 In1 C1 Si13 -46.8(6) . . . . ?
Ni1 In1 C1 Si13 148.5(2) . . . . ?
In2 In1 C1 Si13 55.7(5) . . . . ?
Si12 C1 Si11 C111 -77.5(6) . . . . ?
Si13 C1 Si11 C111 153.5(5) . . . . ?
In1 C1 Si11 C111 38.4(5) . . . . ?
Si12 C1 Si11 C113 45.2(6) . . . . ?
Si13 C1 Si11 C113 -83.8(6) . . . . ?
In1 C1 Si11 C113 161.1(4) . . . . ?
Si12 C1 Si11 C112 166.2(5) . . . . ?
Si13 C1 Si11 C112 37.2(7) . . . . ?
In1 C1 Si11 C112 -77.9(5) . . . . ?
Si11 C1 Si12 C123 36.7(6) . . . . ?
Si13 C1 Si12 C123 166.2(5) . . . . ?
In1 C1 Si12 C123 -78.1(5) . . . . ?
Si11 C1 Si12 C121 -83.3(7) . . . . ?
Si13 C1 Si12 C121 46.3(7) . . . . ?
In1 C1 Si12 C121 161.9(6) . . . . ?
Si11 C1 Si12 C122 156.1(6) . . . . ?
Si13 C1 Si12 C122 -74.4(6) . . . . ?
In1 C1 Si12 C122 41.3(6) . . . . ?
Si11 C1 Si13 C132 170.4(5) . . . . ?
Si12 C1 Si13 C132 40.1(6) . . . . ?
In1 C1 Si13 C132 -75.6(5) . . . . ?
Si11 C1 Si13 C133 -71.3(6) . . . . ?
Si12 C1 Si13 C133 158.4(5) . . . . ?
In1 C1 Si13 C133 42.7(5) . . . . ?
Si11 C1 Si13 C131 49.7(6) . . . . ?
Si12 C1 Si13 C131 -80.6(5) . . . . ?
In1 C1 Si13 C131 163.7(4) . . . . ?
C1 In1 In2 C2 -11.6(5) . . . . ?
Ni2 In1 In2 C2 129.2(3) . . . . ?
Ni1 In1 In2 C2 -142.6(3) . . . . ?
C1 In1 In2 Ni1 131.0(4) . . . . ?
Ni2 In1 In2 Ni1 -88.21(5) . . . . ?
Ni1 In1 In2 Ni1 0.0 . . . . ?
C1 In1 In2 Ni2 -140.8(4) . . . . ?
Ni2 In1 In2 Ni2 0.0 . . . . ?
Ni1 In1 In2 Ni2 88.21(5) . . . . ?
Ni1 In2 C2 Si23 -112.6(4) . . . . ?
Ni2 In2 C2 Si23 65.9(6) . . . . ?
In1 In2 C2 Si23 -18.1(5) . . . . ?
Ni1 In2 C2 Si22 127.8(4) . . . . ?
Ni2 In2 C2 Si22 -53.6(5) . . . . ?
In1 In2 C2 Si22 -137.6(2) . . . . ?
Ni1 In2 C2 Si21 9.1(8) . . . . ?
Ni2 In2 C2 Si21 -172.44(11) . . . . ?
In1 In2 C2 Si21 103.6(3) . . . . ?
Si23 C2 Si21 C211 69.1(6) . . . . ?
Si22 C2 Si21 C211 -159.2(5) . . . . ?
In2 C2 Si21 C211 -46.2(6) . . . . ?
Si23 C2 Si21 C213 -50.9(6) . . . . ?
Si22 C2 Si21 C213 80.8(6) . . . . ?
In2 C2 Si21 C213 -166.2(5) . . . . ?
Si23 C2 Si21 C212 -173.1(5) . . . . ?
Si22 C2 Si21 C212 -41.4(6) . . . . ?
In2 C2 Si21 C212 71.6(6) . . . . ?
Si23 C2 Si22 C222 -31.9(6) . . . . ?
Si21 C2 Si22 C222 -164.4(4) . . . . ?
In2 C2 Si22 C222 82.4(5) . . . . ?
Si23 C2 Si22 C223 87.3(5) . . . . ?
Si21 C2 Si22 C223 -45.2(6) . . . . ?
In2 C2 Si22 C223 -158.3(4) . . . . ?
Si23 C2 Si22 C221 -151.1(4) . . . . ?
Si21 C2 Si22 C221 76.4(5) . . . . ?
In2 C2 Si22 C221 -36.8(4) . . . . ?
Si22 C2 Si23 C233 -50.4(5) . . . . ?
Si21 C2 Si23 C233 81.2(5) . . . . ?
In2 C2 Si23 C233 -164.0(4) . . . . ?
Si22 C2 Si23 C232 -170.5(4) . . . . ?
Si21 C2 Si23 C232 -39.0(5) . . . . ?
In2 C2 Si23 C232 75.8(5) . . . . ?
Si22 C2 Si23 C231 70.9(5) . . . . ?
Si21 C2 Si23 C231 -157.6(4) . . . . ?
In2 C2 Si23 C231 -42.7(5) . . . . ?
C2 In2 Ni1 C3 -10.4(7) . . . . ?
Ni2 In2 Ni1 C3 170.5(5) . . . . ?
In1 In2 Ni1 C3 -133.0(5) . . . . ?
C2 In2 Ni1 C6 -106.7(14) . . . . ?
Ni2 In2 Ni1 C6 74.3(14) . . . . ?
In1 In2 Ni1 C6 130.8(14) . . . . ?
C2 In2 Ni1 C7 12.3(11) . . . . ?
Ni2 In2 Ni1 C7 -166.8(9) . . . . ?
In1 In2 Ni1 C7 -110.3(9) . . . . ?
C2 In2 Ni1 C4 -50.8(6) . . . . ?
Ni2 In2 Ni1 C4 130.2(4) . . . . ?
In1 In2 Ni1 C4 -173.3(4) . . . . ?
C2 In2 Ni1 C5 -86.7(6) . . . . ?
Ni2 In2 Ni1 C5 94.2(4) . . . . ?
In1 In2 Ni1 C5 150.7(4) . . . . ?
C2 In2 Ni1 In1 122.5(5) . . . . ?
Ni2 In2 Ni1 In1 -56.52(4) . . . . ?
In1 In2 Ni1 In1 0.0 . . . . ?
C2 In2 Ni1 Ni2 179.0(5) . . . . ?
Ni2 In2 Ni1 Ni2 0.0 . . . . ?
In1 In2 Ni1 Ni2 56.52(4) . . . . ?
C1 In1 Ni1 C3 -8.0(6) . . . . ?
Ni2 In1 Ni1 C3 -179.8(5) . . . . ?
In2 In1 Ni1 C3 123.5(5) . . . . ?
C1 In1 Ni1 C6 62.8(8) . . . . ?
Ni2 In1 Ni1 C6 -109.0(7) . . . . ?
In2 In1 Ni1 C6 -165.7(7) . . . . ?
C1 In1 Ni1 C7 24.8(8) . . . . ?
Ni2 In1 Ni1 C7 -146.9(7) . . . . ?
In2 In1 Ni1 C7 156.3(7) . . . . ?
C1 In1 Ni1 C4 19.8(16) . . . . ?
Ni2 In1 Ni1 C4 -151.9(16) . . . . ?
In2 In1 Ni1 C4 151.4(16) . . . . ?
C1 In1 Ni1 C5 86.4(7) . . . . ?
Ni2 In1 Ni1 C5 -85.3(6) . . . . ?
In2 In1 Ni1 C5 -142.1(6) . . . . ?
C1 In1 Ni1 In2 -131.5(4) . . . . ?
Ni2 In1 Ni1 In2 56.75(4) . . . . ?
In2 In1 Ni1 In2 0.0 . . . . ?
C1 In1 Ni1 Ni2 171.7(4) . . . . ?
Ni2 In1 Ni1 Ni2 0.0 . . . . ?
In2 In1 Ni1 Ni2 -56.75(4) . . . . ?
C6 Ni1 C3 C4 79.4(9) . . . . ?
C7 Ni1 C3 C4 114.1(13) . . . . ?
C4 Ni1 C3 C4 0.0 . . . . ?
C5 Ni1 C3 C4 36.6(8) . . . . ?
In2 Ni1 C3 C4 -80.6(7) . . . . ?
In1 Ni1 C3 C4 170.1(6) . . . . ?
Ni2 Ni1 C3 C4 -8.6(29) . . . . ?
C6 Ni1 C3 C7 -34.7(10) . . . . ?
C7 Ni1 C3 C7 0.000(5) . . . . ?
C4 Ni1 C3 C7 -114.1(13) . . . . ?
C5 Ni1 C3 C7 -77.5(11) . . . . ?
In2 Ni1 C3 C7 165.4(10) . . . . ?
In1 Ni1 C3 C7 56.0(12) . . . . ?
Ni2 Ni1 C3 C7 -122.7(25) . . . . ?
C7 C3 C4 C5 0.9(13) . . . . ?
Ni1 C3 C4 C5 -62.6(9) . . . . ?
C7 C3 C4 Ni1 63.5(7) . . . . ?
Ni1 C3 C4 Ni1 0.0 . . . . ?
C3 Ni1 C4 C5 117.7(12) . . . . ?
C6 Ni1 C4 C5 36.2(10) . . . . ?
C7 Ni1 C4 C5 77.4(11) . . . . ?
C5 Ni1 C4 C5 0.000(2) . . . . ?
In2 Ni1 C4 C5 -127.1(9) . . . . ?
In1 Ni1 C4 C5 82.7(18) . . . . ?
Ni2 Ni1 C4 C5 -64.0(10) . . . . ?
C3 Ni1 C4 C3 0.0 . . . . ?
C6 Ni1 C4 C3 -81.5(10) . . . . ?
C7 Ni1 C4 C3 -40.3(9) . . . . ?
C5 Ni1 C4 C3 -117.7(12) . . . . ?
In2 Ni1 C4 C3 115.2(7) . . . . ?
In1 Ni1 C4 C3 -35.0(20) . . . . ?
Ni2 Ni1 C4 C3 178.3(6) . . . . ?
C3 C4 C5 C6 2.5(15) . . . . ?
Ni1 C4 C5 C6 -57.6(10) . . . . ?
C3 C4 C5 Ni1 60.1(8) . . . . ?
Ni1 C4 C5 Ni1 0.000(1) . . . . ?
C3 Ni1 C5 C4 -38.5(8) . . . . ?
C6 Ni1 C5 C4 -121.0(13) . . . . ?
C7 Ni1 C5 C4 -83.3(9) . . . . ?
C4 Ni1 C5 C4 0.000(2) . . . . ?
In2 Ni1 C5 C4 68.9(9) . . . . ?
In1 Ni1 C5 C4 -159.3(6) . . . . ?
Ni2 Ni1 C5 C4 135.0(7) . . . . ?
C3 Ni1 C5 C6 82.5(11) . . . . ?
C6 Ni1 C5 C6 0.000(10) . . . . ?
C7 Ni1 C5 C6 37.7(9) . . . . ?
C4 Ni1 C5 C6 121.0(13) . . . . ?
In2 Ni1 C5 C6 -170.1(9) . . . . ?
In1 Ni1 C5 C6 -38.3(12) . . . . ?
Ni2 Ni1 C5 C6 -104.0(10) . . . . ?
C4 C5 C6 C7 -5.2(17) . . . . ?
Ni1 C5 C6 C7 -63.7(11) . . . . ?
C4 C5 C6 Ni1 58.5(10) . . . . ?
Ni1 C5 C6 Ni1 0.000(7) . . . . ?
C3 Ni1 C6 C7 37.2(9) . . . . ?
C7 Ni1 C6 C7 0.000(8) . . . . ?
C4 Ni1 C6 C7 80.6(9) . . . . ?
C5 Ni1 C6 C7 115.7(12) . . . . ?
In2 Ni1 C6 C7 142.5(13) . . . . ?
In1 Ni1 C6 C7 -89.3(8) . . . . ?
Ni2 Ni1 C6 C7 -152.2(7) . . . . ?
C3 Ni1 C6 C5 -78.5(9) . . . . ?
C7 Ni1 C6 C5 -115.7(12) . . . . ?
C4 Ni1 C6 C5 -35.1(8) . . . . ?
C5 Ni1 C6 C5 0.000(10) . . . . ?
In2 Ni1 C6 C5 26.8(20) . . . . ?
In1 Ni1 C6 C5 155.1(7) . . . . ?
Ni2 Ni1 C6 C5 92.1(8) . . . . ?
C5 C6 C7 C3 5.8(17) . . . . ?
Ni1 C6 C7 C3 -58.8(9) . . . . ?
C5 C6 C7 Ni1 64.6(10) . . . . ?
Ni1 C6 C7 Ni1 0.000(6) . . . . ?
C4 C3 C7 C6 -4.3(15) . . . . ?
Ni1 C3 C7 C6 60.1(10) . . . . ?
C4 C3 C7 Ni1 -64.3(8) . . . . ?
Ni1 C3 C7 Ni1 0.000(3) . . . . ?
C3 Ni1 C7 C6 -120.7(14) . . . . ?
C6 Ni1 C7 C6 0.000(9) . . . . ?
C4 Ni1 C7 C6 -81.0(10) . . . . ?
C5 Ni1 C7 C6 -39.3(9) . . . . ?
In2 Ni1 C7 C6 -152.9(10) . . . . ?
In1 Ni1 C7 C6 100.3(9) . . . . ?
Ni2 Ni1 C7 C6 46.8(12) . . . . ?
C3 Ni1 C7 C3 0.000(5) . . . . ?
C6 Ni1 C7 C3 120.7(14) . . . . ?
C4 Ni1 C7 C3 39.7(8) . . . . ?
C5 Ni1 C7 C3 81.5(9) . . . . ?
In2 Ni1 C7 C3 -32.2(17) . . . . ?
In1 Ni1 C7 C3 -139.0(9) . . . . ?
Ni2 Ni1 C7 C3 167.6(7) . . . . ?
C1 In1 Ni2 C9 -35.8(6) . . . . ?
Ni1 In1 Ni2 C9 134.6(4) . . . . ?
In2 In1 Ni2 C9 -169.0(4) . . . . ?
C1 In1 Ni2 C8 3.0(6) . . . . ?
Ni1 In1 Ni2 C8 173.4(4) . . . . ?
In2 In1 Ni2 C8 -130.2(4) . . . . ?
C1 In1 Ni2 C12 23.0(9) . . . . ?
Ni1 In1 Ni2 C12 -166.6(8) . . . . ?
In2 In1 Ni2 C12 -110.1(8) . . . . ?
C1 In1 Ni2 C10 -74.5(6) . . . . ?
Ni1 In1 Ni2 C10 95.9(5) . . . . ?
In2 In1 Ni2 C10 152.4(5) . . . . ?
C1 In1 Ni2 C11 -91.2(10) . . . . ?
Ni1 In1 Ni2 C11 79.2(9) . . . . ?
In2 In1 Ni2 C11 135.6(9) . . . . ?
C1 In1 Ni2 In2 133.2(4) . . . . ?
Ni1 In1 Ni2 In2 -56.42(4) . . . . ?
In2 In1 Ni2 In2 0.0 . . . . ?
C1 In1 Ni2 Ni1 -170.4(4) . . . . ?
Ni1 In1 Ni2 Ni1 0.0 . . . . ?
In2 In1 Ni2 Ni1 56.42(4) . . . . ?
C2 In2 Ni2 C9 8.9(17) . . . . ?
Ni1 In2 Ni2 C9 -171.8(17) . . . . ?
In1 In2 Ni2 C9 131.5(17) . . . . ?
C2 In2 Ni2 C8 0.7(6) . . . . ?
Ni1 In2 Ni2 C8 179.9(4) . . . . ?
In1 In2 Ni2 C8 123.2(4) . . . . ?
C2 In2 Ni2 C12 34.9(5) . . . . ?
Ni1 In2 Ni2 C12 -145.8(4) . . . . ?
In1 In2 Ni2 C12 157.5(4) . . . . ?
C2 In2 Ni2 C10 98.5(7) . . . . ?
Ni1 In2 Ni2 C10 -82.3(6) . . . . ?
In1 In2 Ni2 C10 -139.0(6) . . . . ?
C2 In2 Ni2 C11 72.9(6) . . . . ?
Ni1 In2 Ni2 C11 -107.9(4) . . . . ?
In1 In2 Ni2 C11 -164.6(4) . . . . ?
C2 In2 Ni2 In1 -122.6(4) . . . . ?
Ni1 In2 Ni2 In1 56.66(4) . . . . ?
In1 In2 Ni2 In1 0.0 . . . . ?
C2 In2 Ni2 Ni1 -179.2(4) . . . . ?
Ni1 In2 Ni2 Ni1 0.0 . . . . ?
In1 In2 Ni2 Ni1 -56.66(4) . . . . ?
C3 Ni1 Ni2 C9 100.5(25) . . . . ?
C6 Ni1 Ni2 C9 16.4(8) . . . . ?
C7 Ni1 Ni2 C9 -12.3(10) . . . . ?
C4 Ni1 Ni2 C9 93.2(7) . . . . ?
C5 Ni1 Ni2 C9 57.8(8) . . . . ?
In2 Ni1 Ni2 C9 177.1(6) . . . . ?
In1 Ni1 Ni2 C9 -78.3(6) . . . . ?
C3 Ni1 Ni2 C8 104.2(40) . . . . ?
C6 Ni1 Ni2 C8 20.0(32) . . . . ?
C7 Ni1 Ni2 C8 -8.7(33) . . . . ?
C4 Ni1 Ni2 C8 96.8(32) . . . . ?
C5 Ni1 Ni2 C8 61.5(32) . . . . ?
In2 Ni1 Ni2 C8 -179.2(31) . . . . ?
In1 Ni1 Ni2 C8 -74.6(31) . . . . ?
C3 Ni1 Ni2 C12 -10.1(25) . . . . ?
C6 Ni1 Ni2 C12 -94.2(8) . . . . ?
C7 Ni1 Ni2 C12 -122.9(10) . . . . ?
C4 Ni1 Ni2 C12 -17.4(7) . . . . ?
C5 Ni1 Ni2 C12 -52.8(8) . . . . ?
In2 Ni1 Ni2 C12 66.5(6) . . . . ?
In1 Ni1 Ni2 C12 171.1(6) . . . . ?
C3 Ni1 Ni2 C10 63.8(25) . . . . ?
C6 Ni1 Ni2 C10 -20.4(8) . . . . ?
C7 Ni1 Ni2 C10 -49.1(10) . . . . ?
C4 Ni1 Ni2 C10 56.4(7) . . . . ?
C5 Ni1 Ni2 C10 21.1(8) . . . . ?
In2 Ni1 Ni2 C10 140.4(6) . . . . ?
In1 Ni1 Ni2 C10 -115.0(6) . . . . ?
C3 Ni1 Ni2 C11 21.7(25) . . . . ?
C6 Ni1 Ni2 C11 -62.4(8) . . . . ?
C7 Ni1 Ni2 C11 -91.2(10) . . . . ?
C4 Ni1 Ni2 C11 14.3(6) . . . . ?
C5 Ni1 Ni2 C11 -21.0(7) . . . . ?
In2 Ni1 Ni2 C11 98.3(5) . . . . ?
In1 Ni1 Ni2 C11 -157.1(5) . . . . ?
C3 Ni1 Ni2 In1 178.8(24) . . . . ?
C6 Ni1 Ni2 In1 94.7(6) . . . . ?
C7 Ni1 Ni2 In1 66.0(9) . . . . ?
C4 Ni1 Ni2 In1 171.5(5) . . . . ?
C5 Ni1 Ni2 In1 136.1(5) . . . . ?
In2 Ni1 Ni2 In1 -104.59(4) . . . . ?
In1 Ni1 Ni2 In1 0.0 . . . . ?
C3 Ni1 Ni2 In2 -76.6(24) . . . . ?
C6 Ni1 Ni2 In2 -160.7(6) . . . . ?
C7 Ni1 Ni2 In2 170.6(9) . . . . ?
C4 Ni1 Ni2 In2 -84.0(5) . . . . ?
C5 Ni1 Ni2 In2 -119.3(5) . . . . ?
In2 Ni1 Ni2 In2 0.0 . . . . ?
In1 Ni1 Ni2 In2 104.59(4) . . . . ?
C9 Ni2 C8 C9 0.000(6) . . . . ?
C12 Ni2 C8 C9 116.9(11) . . . . ?
C10 Ni2 C8 C9 37.9(9) . . . . ?
C11 Ni2 C8 C9 81.2(9) . . . . ?
In1 Ni2 C8 C9 -75.5(8) . . . . ?
In2 Ni2 C8 C9 176.7(7) . . . . ?
Ni1 Ni2 C8 C9 -4.1(36) . . . . ?
C9 Ni2 C8 C12 -116.9(11) . . . . ?
C12 Ni2 C8 C12 0.000(3) . . . . ?
C10 Ni2 C8 C12 -79.0(8) . . . . ?
C11 Ni2 C8 C12 -35.7(7) . . . . ?
In1 Ni2 C8 C12 167.6(6) . . . . ?
In2 Ni2 C8 C12 59.8(8) . . . . ?
Ni1 Ni2 C8 C12 -121.0(30) . . . . ?
C12 C8 C9 C10 -1.6(12) . . . . ?
Ni2 C8 C9 C10 -62.8(7) . . . . ?
C12 C8 C9 Ni2 61.2(7) . . . . ?
Ni2 C8 C9 Ni2 0.000(4) . . . . ?
C8 Ni2 C9 C8 0.000(7) . . . . ?
C12 Ni2 C9 C8 -38.7(7) . . . . ?
C10 Ni2 C9 C8 -118.2(12) . . . . ?
C11 Ni2 C9 C8 -79.8(9) . . . . ?
In1 Ni2 C9 C8 119.2(7) . . . . ?
In2 Ni2 C9 C8 -10.6(22) . . . . ?
Ni1 Ni2 C9 C8 179.4(5) . . . . ?
C8 Ni2 C9 C10 118.2(12) . . . . ?
C12 Ni2 C9 C10 79.5(9) . . . . ?
C10 Ni2 C9 C10 0.000(3) . . . . ?
C11 Ni2 C9 C10 38.4(8) . . . . ?
In1 Ni2 C9 C10 -122.6(8) . . . . ?
In2 Ni2 C9 C10 107.6(18) . . . . ?
Ni1 Ni2 C9 C10 -62.4(10) . . . . ?
C8 C9 C10 C11 0.6(13) . . . . ?
Ni2 C9 C10 C11 -61.9(8) . . . . ?
C8 C9 C10 Ni2 62.4(8) . . . . ?
Ni2 C9 C10 Ni2 0.000(2) . . . . ?
C9 Ni2 C10 C9 0.000(2) . . . . ?
C8 Ni2 C10 C9 -37.5(7) . . . . ?
C12 Ni2 C10 C9 -81.3(8) . . . . ?
C11 Ni2 C10 C9 -116.7(11) . . . . ?
In1 Ni2 C10 C9 72.8(8) . . . . ?
In2 Ni2 C10 C9 -157.0(6) . . . . ?
Ni1 Ni2 C10 C9 138.3(6) . . . . ?
C9 Ni2 C10 C11 116.7(11) . . . . ?
C8 Ni2 C10 C11 79.2(8) . . . . ?
C12 Ni2 C10 C11 35.4(7) . . . . ?
C11 Ni2 C10 C11 0.00(2) . . . . ?
In1 Ni2 C10 C11 -170.6(6) . . . . ?
In2 Ni2 C10 C11 -40.4(10) . . . . ?
Ni1 Ni2 C10 C11 -105.1(7) . . . . ?
C9 C10 C11 C12 0.8(13) . . . . ?
Ni2 C10 C11 C12 -59.0(8) . . . . ?
C9 C10 C11 Ni2 59.8(8) . . . . ?
Ni2 C10 C11 Ni2 0.000(10) . . . . ?
C9 Ni2 C11 C12 81.3(8) . . . . ?
C8 Ni2 C11 C12 38.1(7) . . . . ?
C12 Ni2 C11 C12 0.000(9) . . . . ?
C10 Ni2 C11 C12 120.0(11) . . . . ?
In1 Ni2 C11 C12 143.0(8) . . . . ?
In2 Ni2 C11 C12 -84.5(7) . . . . ?
Ni1 Ni2 C11 C12 -148.5(6) . . . . ?
C9 Ni2 C11 C10 -38.7(7) . . . . ?
C8 Ni2 C11 C10 -81.9(8) . . . . ?
C12 Ni2 C11 C10 -120.0(11) . . . . ?
C10 Ni2 C11 C10 0.00(2) . . . . ?
In1 Ni2 C11 C10 23.0(14) . . . . ?
In2 Ni2 C11 C10 155.5(7) . . . . ?
Ni1 Ni2 C11 C10 91.5(7) . . . . ?
C10 C11 C12 C8 -1.9(13) . . . . ?
Ni2 C11 C12 C8 -60.7(7) . . . . ?
C10 C11 C12 Ni2 58.8(8) . . . . ?
Ni2 C11 C12 Ni2 0.000(5) . . . . ?
C9 C8 C12 C11 2.2(12) . . . . ?
Ni2 C8 C12 C11 62.6(8) . . . . ?
C9 C8 C12 Ni2 -60.4(7) . . . . ?
Ni2 C8 C12 Ni2 0.000(2) . . . . ?
C9 Ni2 C12 C11 -80.9(9) . . . . ?
C8 Ni2 C12 C11 -119.0(10) . . . . ?
C10 Ni2 C12 C11 -37.2(8) . . . . ?
C11 Ni2 C12 C11 0.000(9) . . . . ?
In1 Ni2 C12 C11 -147.1(8) . . . . ?
In2 Ni2 C12 C11 106.0(7) . . . . ?
Ni1 Ni2 C12 C11 52.4(10) . . . . ?
C9 Ni2 C12 C8 38.1(7) . . . . ?
C8 Ni2 C12 C8 0.000(3) . . . . ?
C10 Ni2 C12 C8 81.8(8) . . . . ?
C11 Ni2 C12 C8 119.0(10) . . . . ?
In1 Ni2 C12 C8 -28.1(12) . . . . ?
In2 Ni2 C12 C8 -135.0(6) . . . . ?
Ni1 Ni2 C12 C8 171.4(5) . . . . ?
